data_7131323
loop_
_publ_author_name
'Yang, Weiwei'
'Wang, Haiying'
'Chang, Rong'
'Feng, Zhitao'
'Zhu, Yumei'
'Sue, Andrew C.-H.'

_publ_section_title
;
 Handcuff-like metallo-pseudorotaxanes consisting of tiara[5]arene wheels
 and dimeric silver trifluoroacetate axles.
;
_journal_issue 17
_journal_name_full 'Chemical communications (Cambridge, England)'
_journal_page_first 2457
_journal_page_last 2460
_journal_paper_doi 10.1039/d2cc06951b
_journal_volume 59
_journal_year 2023
_chemical_formula_moiety 'Ag C2 F3 O2, Ag1.82 C4 F6 O4, C40 H40 O5, 0.18(Ag)'
_chemical_formula_sum 'C46 H40 Ag3 F9 O11'
_chemical_formula_weight 1263.39
_space_group_crystal_system monoclinic
_space_group_IT_number 14
_space_group_name_Hall '-P 2yn'
_space_group_name_H-M_alt 'P 1 21/n 1'
_atom_sites_solution_hydrogens geom
_atom_sites_solution_primary dual
_audit_creation_date 2022-10-15
_audit_creation_method
;
Olex2 1.2
(compiled 2018.05.29 svn.r3508 for OlexSys, GUI svn.r5506)
;
_audit_update_record
;
2022-10-15 deposited with the CCDC.	2023-02-01 downloaded from the CCDC.
;
_cell_angle_alpha 90
_cell_angle_beta 97.4690(10)
_cell_angle_gamma 90
_cell_formula_units_Z 4
_cell_length_a 12.34190(10)
_cell_length_b 20.96220(10)
_cell_length_c 18.15160(10)
_cell_measurement_reflns_used 44836
_cell_measurement_temperature 160.00(10)
_cell_measurement_theta_max 74.5940
_cell_measurement_theta_min 2.0810
_cell_volume 4656.22(5)
_computing_cell_refinement 'CrysAlisPro 1.171.39.45g (Rigaku OD, 2018)'
_computing_data_collection 'CrysAlisPro 1.171.39.45g (Rigaku OD, 2018)'
_computing_data_reduction 'CrysAlisPro 1.171.39.45g (Rigaku OD, 2018)'
_computing_molecular_graphics 'Olex2 (Dolomanov et al., 2009)'
_computing_publication_material 'Olex2 (Dolomanov et al., 2009)'
_computing_structure_refinement 'ShelXL (Sheldrick, 2015)'
_computing_structure_solution 'ShelXT (Sheldrick, 2015)'
_diffrn_ambient_environment N~2~
_diffrn_ambient_temperature 160.00(10)
_diffrn_detector 'CCD plate'
_diffrn_detector_type HyPix
_diffrn_measured_fraction_theta_full 1.000
_diffrn_measured_fraction_theta_max 0.976
_diffrn_measurement_details
;
List of Runs (angles in degrees, time in seconds):

  # Type    Start    End  Width  t~exp~   \w     \q     \k     \f   Frames
#--------------------------------------------------------------------------
  1  \w    -56.00 -24.00   0.50    0.05    --  -45.87  66.00-115.00   64
  2  \w    -20.00   7.00   0.50    0.05    --  -45.87  66.00-115.00   54
  3  \w   -118.00 -35.00   0.50    0.05    --  -45.87 -66.00 110.00  166
  4  \w     32.00  65.00   0.50    0.05    --   45.87 -66.00 110.00   66
  5  \w    -85.00 -34.00   0.50    0.22    -- -100.00  66.00-115.00  102
  6  \w   -151.00-125.00   0.50    0.22    -- -100.00 -66.00 110.00   52
  7  \w    129.00 175.00   0.50    0.22    --  101.75  66.00-115.00   92
  8  \w     39.00  76.00   0.50    0.22    --  101.75 -66.00 110.00   74
  9  \w   -118.00 -75.00   0.50    0.05    --  -45.87-125.00 -90.00   86
 10  \w    -44.00  28.00   0.50    0.05    --  -45.87  38.00 120.00  144
 11  \w    -29.00   3.00   0.50    0.05    --   45.87 -19.00 120.00   64
 12  \w    -24.00  59.00   0.50    0.05    --   45.87 -57.00 -90.00  166
 13  \w     49.00  74.00   0.50    0.05    --   45.87  66.00-115.00   50
 14  \w     31.00 116.00   0.50    0.05    --   45.87  38.00   0.00  170
 15  \w     12.00  61.00   0.50    0.05    --   45.87 -19.00 120.00   98
 16  \w   -128.00-102.00   0.50    0.22    -- -100.00 -15.00   0.00   52
 17  \w   -114.00 -65.00   0.50    0.22    -- -100.00  45.00   0.00   98
 18  \w   -118.00 -25.00   0.50    0.22    -- -100.00  15.00   0.00  186
 19  \w   -117.00 -50.00   0.50    0.22    -- -100.00 125.00  90.00  134
 20  \w   -172.00 -82.00   0.50    0.22    -- -100.00 -61.00  30.00  180
 21  \w   -115.00 -88.00   0.50    0.22    -- -100.00  30.00  90.00   54
 22  \w   -172.00 -85.00   0.50    0.22    -- -100.00 -45.00 -30.00  174
 23  \w   -145.00 -86.00   0.50    0.22    -- -100.00 -45.00 -60.00  118
 24  \w   -137.00 -92.00   0.50    0.22    -- -100.00 -45.00   0.00   90
 25  \w   -171.00 -83.00   0.50    0.22    -- -100.00 -61.00-180.00  176
 26  \w   -170.00-142.00   0.50    0.22    -- -100.00 -45.00   0.00   56
 27  \w    -60.00 -35.00   0.50    0.22    -- -100.00  45.00   0.00   50
 28  \w    -57.00 -25.00   0.50    0.22    -- -100.00  30.00  90.00   64
 29  \w     85.00 110.00   0.50    0.22    --  101.75  61.00   0.00   50
 30  \w     88.00 163.00   0.50    0.22    --  101.75  45.00 -90.00  150
 31  \w     29.00  98.00   0.50    0.22    --  101.75 -94.00 -60.00  138
 32  \w     30.00 116.00   0.50    0.22    --  101.75 -45.00 120.00  172
 33  \w     79.00 106.00   0.50    0.22    --  101.75 -94.00-150.00   54
 34  \w     36.00  61.00   0.50    0.22    --  101.75 -94.00-150.00   50
 35  \w    146.00 172.00   0.50    0.22    --  101.75  30.00  30.00   52
 36  \w     87.00 125.00   0.50    0.22    --  101.75  30.00  30.00   76
 37  \w     43.00  94.00   0.50    0.22    --  101.75 -94.00 120.00  102
 38  \w     61.00 109.00   0.50    0.22    --  101.75 -94.00 -30.00   96
;
_diffrn_measurement_device 'four-circle diffractometer'
_diffrn_measurement_device_type 'ROD, Synergy Custom system, HyPix'
_diffrn_measurement_method '\w scans'
_diffrn_orient_matrix_type 'CrysAlisPro convention (1999,Acta A55,543-557)'
_diffrn_orient_matrix_UB_11 -0.0460748000
_diffrn_orient_matrix_UB_12 0.0558997000
_diffrn_orient_matrix_UB_13 -0.0495980000
_diffrn_orient_matrix_UB_21 -0.1066547000
_diffrn_orient_matrix_UB_22 -0.0025311000
_diffrn_orient_matrix_UB_23 0.0355783000
_diffrn_orient_matrix_UB_31 0.0484664000
_diffrn_orient_matrix_UB_32 0.0476489000
_diffrn_orient_matrix_UB_33 0.0600094000
_diffrn_radiation_monochromator mirror
_diffrn_radiation_probe x-ray
_diffrn_radiation_type CuK\a
_diffrn_radiation_wavelength 1.54184
_diffrn_reflns_av_R_equivalents 0.0562
_diffrn_reflns_av_unetI/netI 0.0274
_diffrn_reflns_Laue_measured_fraction_full 1.000
_diffrn_reflns_Laue_measured_fraction_max 0.976
_diffrn_reflns_limit_h_max 15
_diffrn_reflns_limit_h_min -15
_diffrn_reflns_limit_k_max 25
_diffrn_reflns_limit_k_min -25
_diffrn_reflns_limit_l_max 22
_diffrn_reflns_limit_l_min -19
_diffrn_reflns_number 62012
_diffrn_reflns_point_group_measured_fraction_full 1.000
_diffrn_reflns_point_group_measured_fraction_max 0.976
_diffrn_reflns_theta_full 67.684
_diffrn_reflns_theta_max 74.711
_diffrn_reflns_theta_min 3.236
_diffrn_source 'Rotating-anode X-ray tube'
_diffrn_source_type 'Rigaku (Cu) X-ray Source'
_exptl_absorpt_coefficient_mu 10.875
_exptl_absorpt_correction_T_max 1.00000
_exptl_absorpt_correction_T_min 0.31663
_exptl_absorpt_correction_type multi-scan
_exptl_absorpt_process_details
;
CrysAlisPro 1.171.39.45g (Rigaku Oxford Diffraction, 2018)
Empirical absorption correction using spherical harmonics,
 implemented in SCALE3 ABSPACK scaling algorithm.
;
_exptl_crystal_colour colourless
_exptl_crystal_colour_primary colourless
_exptl_crystal_density_diffrn 1.802
_exptl_crystal_description block
_exptl_crystal_F_000 2504
_exptl_crystal_size_max 0.02
_exptl_crystal_size_mid 0.02
_exptl_crystal_size_min 0.02
_refine_diff_density_max 1.846
_refine_diff_density_min -1.694
_refine_diff_density_rms 0.119
_refine_ls_extinction_method none
_refine_ls_goodness_of_fit_ref 1.047
_refine_ls_hydrogen_treatment constr
_refine_ls_matrix_type full
_refine_ls_number_parameters 658
_refine_ls_number_reflns 9339
_refine_ls_number_restraints 7
_refine_ls_restrained_S_all 1.051
_refine_ls_R_factor_all 0.0658
_refine_ls_R_factor_gt 0.0610
_refine_ls_shift/su_max 0.001
_refine_ls_shift/su_mean 0.000
_refine_ls_structure_factor_coef Fsqd
_refine_ls_weighting_details 'w=1/[\s^2^(Fo^2^)+(0.0731P)^2^+19.4677P] where P=(Fo^2^+2Fc^2^)/3'
_refine_ls_weighting_scheme calc
_refine_ls_wR_factor_gt 0.1581
_refine_ls_wR_factor_ref 0.1631
_reflns_Friedel_coverage 0.000
_reflns_number_gt 8517
_reflns_number_total 9339
_reflns_threshold_expression 'I > 2\s(I)'
_cod_data_source_file d2cc06951b2.cif
_cod_data_source_block yww-161-ag
_cod_database_code 7131323
_shelx_shelxl_version_number 2018/3
_shelx_space_group_comment
;
The symmetry employed for this shelxl refinement is uniquely defined
by the following loop, which should always be used as a source of
symmetry information in preference to the above space-group names.
They are only intended as comments.
;
_reflns_odcompleteness_completeness 100.00
_reflns_odcompleteness_iscentric 1
_reflns_odcompleteness_theta 66.97
_olex2_refinement_description
;
1. Fixed Uiso
 At 1.2 times of:
  All C(H) groups, All C(H,H) groups
 At 1.5 times of:
  All C(H,H,H) groups
2. Uiso/Uaniso restraints and constraints
Uanis(Ag3) \\sim Ueq: with sigma of 0.01 and sigma for terminal atoms of 0.02
3. Others
 1*[Sof(Ag2A)]+1*[Sof(Ag2B)]+1*[Sof(Ag3)]=1 with esd of 0.001
 Sof(Ag1B)=1-FVAR(1)
 Sof(Ag1A)=FVAR(1)
4.a Secondary CH2 refined with riding coordinates:
 C32(H32a,H32b), C40(H40a,H40b), C24(H24a,H24b), C16(H16a,H16b), C8(H8a,H8b)
4.b Aromatic/amide H refined with riding coordinates:
 C34(H34), C21(H21), C30(H30), C14(H14), C2(H2), C13(H13), C26(H26), C18(H18),
 C27(H27), C38(H38), C6(H6), C37(H37), C10(H10), C5(H5), C22(H22)
4.c Idealised Me refined as rotating group:
 C31(H31a,H31b,H31c), C23(H23a,H23b,H23c), C7(H7a,H7b,H7c), C15(H15a,H15b,
 H15c), C39(H39a,H39b,H39c)
;
_olex2_submission_special_instructions 'No special instructions were received'
_oxdiff_exptl_absorpt_empirical_details
;
Empirical correction (ABSPACK) includes:
- Absorption correction using spherical harmonics
- Frame scaling
;
_oxdiff_exptl_absorpt_empirical_full_max 2.530
_oxdiff_exptl_absorpt_empirical_full_min 0.432

loop_
_space_group_symop_operation_xyz
'x, y, z'
'-x+1/2, y+1/2, -z+1/2'
'-x, -y, -z'
'x-1/2, -y-1/2, z-1/2'

loop_
_atom_site_label
_atom_site_type_symbol
_atom_site_fract_x
_atom_site_fract_y
_atom_site_fract_z
_atom_site_U_iso_or_equiv
_atom_site_adp_type
_atom_site_occupancy
_atom_site_site_symmetry_order
_atom_site_calc_flag
_atom_site_refinement_flags_posn
_atom_site_refinement_flags_adp
_atom_site_refinement_flags_occupancy
_atom_site_disorder_assembly
_atom_site_disorder_group
Ag1 Ag 0.46871(3) 0.53689(2) 0.93412(2) 0.04579(14) Uani 1 1 d . . . . .
Ag1A Ag 0.27836(5) 0.74679(3) 0.53381(3) 0.0618(2) Uani 0.7829(17) 1 d . . P A 1
O10 O 0.3818(3) 0.50649(16) 1.09828(18) 0.0370(7) Uani 1 1 d . . . . .
F7 F 0.1405(2) 0.58296(18) 1.04396(19) 0.0570(8) Uani 1 1 d . . . . .
O11 O 0.3340(3) 0.56497(15) 0.99538(18) 0.0373(7) Uani 1 1 d . . . . .
O4 O 0.3452(3) 0.94584(17) 0.51578(19) 0.0429(8) Uani 1 1 d . . . . .
F9 F 0.2568(3) 0.63000(18) 1.1227(3) 0.0747(12) Uani 1 1 d . . . . .
O5 O 0.4016(3) 0.64103(17) 0.3592(2) 0.0480(9) Uani 1 1 d . . . . .
O2 O 0.1123(3) 0.5611(2) 0.7621(2) 0.0547(10) Uani 1 1 d . . . . .
F8 F 0.1959(3) 0.5378(2) 1.1460(2) 0.0725(11) Uani 1 1 d . . . . .
O1 O 0.3509(4) 0.5125(2) 0.5804(2) 0.0594(10) Uani 1 1 d . . . . .
O3 O -0.0619(4) 0.7687(2) 0.6623(3) 0.0685(13) Uani 1 1 d . . . . .
C46 C 0.3244(4) 0.5449(2) 1.0581(3) 0.0318(9) Uani 1 1 d . . . . .
C35 C 0.4156(4) 0.7000(2) 0.3916(3) 0.0369(10) Uani 1 1 d . . . . .
C33 C 0.3620(4) 0.8092(2) 0.4119(2) 0.0363(10) Uani 1 1 d . . . . .
C34 C 0.3405(4) 0.7494(2) 0.3780(2) 0.0364(10) Uani 1 1 d . . . . .
H34 H 0.275817 0.742936 0.346479 0.044 Uiso 1 1 calc R . . . .
C36 C 0.5121(4) 0.7079(2) 0.4407(3) 0.0350(9) Uani 1 1 d . . . . .
O7 O 0.1507(5) 0.6790(3) 0.4848(3) 0.0843(16) Uani 1 1 d . . . . .
C1 C 0.5663(4) 0.6146(2) 0.5242(3) 0.0397(10) Uani 1 1 d . . . . .
C21 C 0.1859(5) 0.8240(3) 0.7658(3) 0.0461(12) Uani 1 1 d . . . . .
H21 H 0.228979 0.860539 0.768917 0.055 Uiso 1 1 calc R . . . .
C25 C 0.1088(4) 0.8766(2) 0.5928(3) 0.0404(11) Uani 1 1 d . . . . .
C11 C 0.2231(4) 0.5685(2) 0.7722(3) 0.0416(11) Uani 1 1 d . . . . .
C29 C 0.2549(4) 0.9108(2) 0.5244(3) 0.0377(10) Uani 1 1 d . . . . .
C12 C 0.2636(4) 0.6170(2) 0.8216(3) 0.0409(11) Uani 1 1 d . . . . .
C20 C 0.0925(4) 0.8220(2) 0.7148(3) 0.0414(11) Uani 1 1 d . . . . .
C30 C 0.2015(4) 0.9137(2) 0.5873(3) 0.0393(10) Uani 1 1 d . . . . .
H30 H 0.227841 0.940695 0.626244 0.047 Uiso 1 1 calc R . . . .
C14 C 0.4477(4) 0.5893(2) 0.8011(3) 0.0410(11) Uani 1 1 d . . . . .
H14 H 0.522539 0.596382 0.811253 0.049 Uiso 1 1 calc R . . . .
C2 C 0.4686(4) 0.5816(3) 0.5203(3) 0.0425(11) Uani 1 1 d . . . . .
H2 H 0.418960 0.583509 0.477169 0.051 Uiso 1 1 calc R . . . .
C9 C 0.4075(4) 0.5415(2) 0.7515(3) 0.0403(11) Uani 1 1 d . . . . .
C28 C 0.2158(4) 0.8702(2) 0.4651(3) 0.0385(10) Uani 1 1 d . . . . .
C13 C 0.3757(4) 0.6259(2) 0.8348(3) 0.0414(11) Uani 1 1 d . . . . .
H13 H 0.403340 0.657760 0.867701 0.050 Uiso 1 1 calc R . . . .
C26 C 0.0689(5) 0.8378(2) 0.5336(3) 0.0465(12) Uani 1 1 d . . . . .
H26 H 0.006431 0.813447 0.535831 0.056 Uiso 1 1 calc R . . . .
C45 C 0.2279(4) 0.5734(2) 1.0932(3) 0.0411(11) Uani 1 1 d . . . . .
C18 C 0.0609(4) 0.7147(3) 0.7579(3) 0.0461(12) Uani 1 1 d . . . . .
H18 H 0.018379 0.677968 0.754436 0.055 Uiso 1 1 calc R . . . .
C27 C 0.1227(4) 0.8352(2) 0.4708(3) 0.0433(11) Uani 1 1 d . . . . .
H27 H 0.094866 0.809027 0.431408 0.052 Uiso 1 1 calc R . . . .
C17 C 0.1549(4) 0.7179(3) 0.8088(3) 0.0420(11) Uani 1 1 d . . . . .
C38 C 0.4567(5) 0.8173(2) 0.4596(3) 0.0455(12) Uani 1 1 d . . . . .
H38 H 0.471651 0.856510 0.482706 0.055 Uiso 1 1 calc R . . . .
F4 F 0.5441(6) 0.7716(4) 0.7934(3) 0.144(3) Uani 1 1 d . . . . .
C4 C 0.5167(5) 0.5415(2) 0.6454(3) 0.0428(11) Uani 1 1 d . . . . .
C32 C 0.2780(5) 0.8624(2) 0.3988(3) 0.0425(11) Uani 1 1 d . . . . .
H32A H 0.314557 0.902143 0.390025 0.051 Uiso 1 1 calc R . . . .
H32B H 0.226977 0.852837 0.354898 0.051 Uiso 1 1 calc R . . . .
C40 C 0.5921(4) 0.6537(3) 0.4588(3) 0.0443(11) Uani 1 1 d . . . . .
H40A H 0.590637 0.626211 0.415686 0.053 Uiso 1 1 calc R . . . .
H40B H 0.665343 0.671030 0.469709 0.053 Uiso 1 1 calc R . . . .
C6 C 0.6393(4) 0.6102(3) 0.5886(3) 0.0513(13) Uani 1 1 d . . . . .
H6 H 0.705841 0.631512 0.591922 0.062 Uiso 1 1 calc R . . . .
C37 C 0.5305(4) 0.7672(3) 0.4738(3) 0.0452(11) Uani 1 1 d . . . . .
H37 H 0.594067 0.773703 0.506409 0.054 Uiso 1 1 calc R . . . .
C10 C 0.2958(5) 0.5309(2) 0.7379(3) 0.0417(11) Uani 1 1 d . . . . .
H10 H 0.268808 0.498571 0.705516 0.050 Uiso 1 1 calc R . . . .
O9 O 0.3934(5) 0.7911(3) 0.6239(4) 0.106(2) Uani 1 1 d . . . . .
C24 C 0.0585(5) 0.8783(2) 0.6643(3) 0.0483(12) Uani 1 1 d . . . . .
H24A H -0.020500 0.878476 0.652588 0.058 Uiso 1 1 calc R . . . .
H24B H 0.079849 0.917535 0.690551 0.058 Uiso 1 1 calc R . . . .
C3 C 0.4444(4) 0.5456(2) 0.5799(3) 0.0409(11) Uani 1 1 d . . . . .
C19 C 0.0301(4) 0.7674(3) 0.7115(3) 0.0463(12) Uani 1 1 d . . . . .
F5 F 0.5357(6) 0.8511(3) 0.7251(5) 0.150(3) Uani 1 1 d . . . . .
C5 C 0.6144(5) 0.5741(3) 0.6486(3) 0.0518(13) Uani 1 1 d . . . . .
H5 H 0.664379 0.571937 0.691575 0.062 Uiso 1 1 calc R . . . .
C22 C 0.2172(5) 0.7728(3) 0.8128(3) 0.0494(12) Uani 1 1 d . . . . .
H22 H 0.280134 0.775672 0.846866 0.059 Uiso 1 1 calc R . . . .
C31 C 0.3965(5) 0.9803(3) 0.5791(3) 0.0468(12) Uani 1 1 d . . . . .
H31A H 0.463273 0.998979 0.567524 0.070 Uiso 1 1 calc GR . . . .
H31B H 0.412201 0.951627 0.620309 0.070 Uiso 1 1 calc GR . . . .
H31C H 0.348349 1.013345 0.591732 0.070 Uiso 1 1 calc GR . . . .
C16 C 0.1879(5) 0.6602(3) 0.8580(3) 0.0503(13) Uani 1 1 d . . . . .
H16A H 0.224358 0.674464 0.905757 0.060 Uiso 1 1 calc R . . . .
H16B H 0.123108 0.636590 0.866602 0.060 Uiso 1 1 calc R . . . .
C8 C 0.4865(5) 0.5042(3) 0.7112(3) 0.0463(12) Uani 1 1 d . . . . .
H8A H 0.453526 0.463903 0.694176 0.056 Uiso 1 1 calc R . . . .
H8B H 0.552045 0.494943 0.745153 0.056 Uiso 1 1 calc R . . . .
O8 O 0.3970(6) 0.7128(3) 0.7036(3) 0.100(2) Uani 1 1 d . . . . .
C43 C 0.4335(5) 0.7606(3) 0.6773(3) 0.0505(13) Uani 1 1 d . . . . .
F6 F 0.6242(5) 0.7730(4) 0.7008(5) 0.160(3) Uani 1 1 d . . . . .
C44 C 0.5321(6) 0.7899(4) 0.7256(4) 0.0710(19) Uani 1 1 d . . . . .
C42 C 0.0917(6) 0.6511(3) 0.5211(4) 0.0622(16) Uani 1 1 d . . . . .
C23 C -0.1335(5) 0.7158(3) 0.6595(5) 0.075(2) Uani 1 1 d . . . . .
H23A H -0.102060 0.680500 0.636076 0.112 Uiso 1 1 calc GR . . . .
H23B H -0.202297 0.726919 0.631553 0.112 Uiso 1 1 calc GR . . . .
H23C H -0.144656 0.704018 0.709101 0.112 Uiso 1 1 calc GR . . . .
C7 C 0.2724(6) 0.5180(4) 0.5157(4) 0.0689(18) Uani 1 1 d . . . . .
H7A H 0.304148 0.503559 0.473104 0.103 Uiso 1 1 calc GR . . . .
H7B H 0.250639 0.561780 0.508835 0.103 Uiso 1 1 calc GR . . . .
H7C H 0.209726 0.492358 0.521676 0.103 Uiso 1 1 calc GR . . . .
C15 C 0.0682(6) 0.5138(4) 0.7099(4) 0.077(2) Uani 1 1 d . . . . .
H15A H 0.090982 0.522558 0.662296 0.116 Uiso 1 1 calc GR . . . .
H15B H -0.010141 0.514708 0.705601 0.116 Uiso 1 1 calc GR . . . .
H15C H 0.094083 0.472447 0.726646 0.116 Uiso 1 1 calc GR . . . .
C39 C 0.3029(6) 0.6297(3) 0.3118(4) 0.071(2) Uani 1 1 d . . . . .
H39A H 0.296655 0.659469 0.271294 0.107 Uiso 1 1 calc GR . . . .
H39B H 0.242125 0.635033 0.339352 0.107 Uiso 1 1 calc GR . . . .
H39C H 0.302988 0.587006 0.292779 0.107 Uiso 1 1 calc GR . . . .
F1 F -0.0647(10) 0.5880(7) 0.5140(5) 0.252(7) Uani 1 1 d . . . . .
F2 F -0.0797(7) 0.6679(7) 0.4591(7) 0.233(6) Uani 1 1 d . . . . .
F3 F 0.0051(8) 0.5956(6) 0.4192(6) 0.222(6) Uani 1 1 d . . . . .
Ag2A Ag 0.23622(7) 0.67428(5) 0.66348(4) 0.0626(3) Uani 0.705(3) 1 d . . P B 1
O6 O 0.0971(5) 0.6413(3) 0.5886(3) 0.0949(18) Uani 1 1 d . . . . .
C41 C -0.0103(10) 0.6231(6) 0.4767(6) 0.107(3) Uani 1 1 d . . . . .
Ag1B Ag 0.2114(2) 0.75289(12) 0.62298(18) 0.0754(9) Uani 0.2171(17) 1 d . . P A 2
Ag2B Ag 0.3579(2) 0.67304(15) 0.55333(15) 0.0649(10) Uani 0.1802(19) 1 d . . P C 2
Ag3 Ag 0.3069(10) 0.6407(4) 0.6301(6) 0.148(7) Uani 0.114(3) 1 d . U P B 3

loop_
_atom_site_aniso_label
_atom_site_aniso_U_11
_atom_site_aniso_U_22
_atom_site_aniso_U_33
_atom_site_aniso_U_23
_atom_site_aniso_U_13
_atom_site_aniso_U_12
Ag1 0.0451(2) 0.0552(2) 0.0368(2) 0.01021(15) 0.00428(15) 0.01593(16)
Ag1A 0.0592(4) 0.0663(4) 0.0597(4) 0.0276(3) 0.0075(3) 0.0012(3)
O10 0.0364(16) 0.0385(17) 0.0343(16) -0.0001(13) -0.0023(13) 0.0057(13)
F7 0.0365(15) 0.069(2) 0.062(2) -0.0065(17) -0.0035(14) 0.0161(15)
O11 0.0379(17) 0.0358(17) 0.0374(17) 0.0070(14) 0.0023(13) 0.0042(13)
O4 0.054(2) 0.0373(17) 0.0372(17) -0.0055(14) 0.0053(15) 0.0007(15)
F9 0.058(2) 0.062(2) 0.105(3) -0.048(2) 0.014(2) -0.0014(17)
O5 0.060(2) 0.0343(18) 0.048(2) -0.0100(15) 0.0004(17) 0.0093(16)
O2 0.043(2) 0.064(3) 0.057(2) 0.011(2) 0.0067(17) 0.0024(18)
F8 0.068(2) 0.088(3) 0.068(2) 0.022(2) 0.0324(19) 0.022(2)
O1 0.058(2) 0.066(3) 0.053(2) 0.002(2) 0.0040(19) -0.018(2)
O3 0.050(2) 0.048(2) 0.099(4) 0.014(2) -0.021(2) -0.0016(18)
C46 0.031(2) 0.026(2) 0.036(2) -0.0042(17) -0.0029(17) -0.0026(16)
C35 0.050(3) 0.030(2) 0.033(2) 0.0003(18) 0.013(2) 0.0027(19)
C33 0.050(3) 0.031(2) 0.028(2) 0.0022(17) 0.0102(19) 0.0028(19)
C34 0.049(3) 0.034(2) 0.026(2) 0.0002(17) 0.0030(19) 0.0029(19)
C36 0.038(2) 0.037(2) 0.032(2) 0.0052(18) 0.0138(18) 0.0027(19)
O7 0.109(4) 0.080(4) 0.064(3) 0.007(3) 0.011(3) -0.020(3)
C1 0.041(2) 0.038(2) 0.043(3) 0.004(2) 0.015(2) 0.009(2)
C21 0.051(3) 0.044(3) 0.045(3) -0.007(2) 0.011(2) 0.005(2)
C25 0.048(3) 0.029(2) 0.044(3) 0.005(2) 0.005(2) 0.018(2)
C11 0.047(3) 0.042(3) 0.038(2) 0.015(2) 0.011(2) 0.007(2)
C29 0.048(3) 0.029(2) 0.035(2) 0.0030(18) 0.0019(19) 0.0110(19)
C12 0.053(3) 0.041(2) 0.030(2) 0.0113(19) 0.012(2) 0.015(2)
C20 0.047(3) 0.032(2) 0.047(3) -0.003(2) 0.018(2) 0.013(2)
C30 0.050(3) 0.028(2) 0.039(2) -0.0025(18) 0.000(2) 0.013(2)
C14 0.043(3) 0.044(3) 0.036(2) 0.012(2) 0.004(2) 0.008(2)
C2 0.044(3) 0.047(3) 0.038(2) 0.008(2) 0.008(2) 0.011(2)
C9 0.051(3) 0.036(2) 0.036(2) 0.0178(19) 0.013(2) 0.017(2)
C28 0.051(3) 0.029(2) 0.033(2) 0.0041(18) -0.003(2) 0.013(2)
C13 0.051(3) 0.042(3) 0.030(2) 0.010(2) 0.002(2) 0.010(2)
C26 0.045(3) 0.036(2) 0.058(3) 0.005(2) 0.001(2) 0.008(2)
C45 0.040(2) 0.041(3) 0.042(3) -0.006(2) -0.001(2) 0.002(2)
C18 0.045(3) 0.038(3) 0.059(3) 0.005(2) 0.018(2) 0.008(2)
C27 0.052(3) 0.034(2) 0.040(3) 0.000(2) -0.009(2) 0.011(2)
C17 0.046(3) 0.048(3) 0.034(2) 0.000(2) 0.015(2) 0.017(2)
C38 0.051(3) 0.035(2) 0.049(3) -0.008(2) 0.003(2) 0.000(2)
F4 0.129(5) 0.201(7) 0.086(4) 0.049(4) -0.042(3) -0.081(5)
C4 0.053(3) 0.041(3) 0.036(2) 0.006(2) 0.011(2) 0.016(2)
C32 0.062(3) 0.034(2) 0.030(2) 0.0004(18) 0.000(2) 0.010(2)
C40 0.045(3) 0.045(3) 0.046(3) 0.009(2) 0.018(2) 0.009(2)
C6 0.035(3) 0.068(4) 0.050(3) 0.009(3) 0.007(2) 0.006(2)
C37 0.043(3) 0.046(3) 0.046(3) -0.004(2) 0.006(2) 0.001(2)
C10 0.056(3) 0.035(2) 0.035(2) 0.0067(19) 0.009(2) 0.005(2)
O9 0.082(4) 0.089(4) 0.135(5) 0.060(4) -0.026(4) -0.017(3)
C24 0.052(3) 0.035(2) 0.061(3) 0.005(2) 0.019(3) 0.016(2)
C3 0.042(3) 0.038(2) 0.045(3) 0.002(2) 0.015(2) 0.001(2)
C19 0.038(3) 0.047(3) 0.054(3) 0.001(2) 0.004(2) 0.010(2)
F5 0.162(6) 0.075(4) 0.190(7) -0.004(4) -0.064(5) -0.011(4)
C5 0.043(3) 0.070(4) 0.042(3) 0.008(3) 0.003(2) 0.012(3)
C22 0.054(3) 0.053(3) 0.040(3) -0.006(2) 0.003(2) 0.012(3)
C31 0.050(3) 0.051(3) 0.038(3) -0.010(2) -0.002(2) 0.003(2)
C16 0.064(3) 0.055(3) 0.034(2) 0.008(2) 0.016(2) 0.022(3)
C8 0.058(3) 0.041(3) 0.042(3) 0.011(2) 0.015(2) 0.019(2)
O8 0.113(5) 0.086(4) 0.091(4) 0.041(3) -0.027(3) -0.030(3)
C43 0.054(3) 0.057(3) 0.043(3) 0.020(3) 0.014(2) 0.002(3)
F6 0.066(3) 0.192(7) 0.226(8) -0.077(7) 0.037(4) -0.029(4)
C44 0.063(4) 0.076(5) 0.074(4) 0.022(4) 0.006(3) -0.010(3)
C42 0.066(4) 0.065(4) 0.054(4) 0.009(3) 0.004(3) 0.008(3)
C23 0.045(3) 0.058(4) 0.115(6) -0.005(4) -0.012(4) -0.003(3)
C7 0.055(4) 0.079(5) 0.072(4) -0.005(4) 0.004(3) -0.016(3)
C15 0.059(4) 0.095(6) 0.075(5) 0.008(4) -0.002(3) -0.020(4)
C39 0.081(5) 0.046(3) 0.079(5) -0.025(3) -0.019(4) 0.011(3)
F1 0.248(12) 0.344(16) 0.144(7) 0.043(9) -0.049(7) -0.221(12)
F2 0.114(6) 0.292(14) 0.260(12) 0.007(11) -0.096(7) 0.040(8)
F3 0.173(8) 0.322(14) 0.167(8) -0.161(9) 0.011(6) -0.083(9)
Ag2A 0.0759(5) 0.0645(5) 0.0476(4) 0.0149(3) 0.0089(3) -0.0199(4)
O6 0.083(4) 0.131(5) 0.072(3) -0.009(3) 0.018(3) -0.024(4)
C41 0.098(7) 0.131(9) 0.083(6) 0.018(6) -0.018(5) -0.023(7)
Ag1B 0.0550(13) 0.0677(15) 0.106(2) -0.0060(13) 0.0185(12) 0.0167(10)
Ag2B 0.0488(14) 0.086(2) 0.0610(16) -0.0283(13) 0.0103(11) 0.0156(12)
Ag3 0.177(10) 0.077(5) 0.155(8) 0.066(5) -0.115(8) -0.070(6)

loop_
_atom_type_symbol
_atom_type_description
_atom_type_scat_dispersion_real
_atom_type_scat_dispersion_imag
_atom_type_scat_source
C C 0.0181 0.0091 'International Tables Vol C Tables 4.2.6.8 and 6.1.1.4'
H H 0.0000 0.0000 'International Tables Vol C Tables 4.2.6.8 and 6.1.1.4'
Ag Ag 0.1306 4.2820 'International Tables Vol C Tables 4.2.6.8 and 6.1.1.4'
F F 0.0727 0.0534 'International Tables Vol C Tables 4.2.6.8 and 6.1.1.4'
O O 0.0492 0.0322 'International Tables Vol C Tables 4.2.6.8 and 6.1.1.4'

loop_
_geom_angle_atom_site_label_1
_geom_angle_atom_site_label_2
_geom_angle_atom_site_label_3
_geom_angle
_geom_angle_site_symmetry_1
_geom_angle_site_symmetry_3
_geom_angle_publ_flag
O10 Ag1 Ag1 81.73(9) 3_667 3_667 ?
O11 Ag1 Ag1 82.06(8) . 3_667 ?
O11 Ag1 O10 163.78(12) . 3_667 ?
O7 Ag1A O9 156.0(2) . . ?
C46 O10 Ag1 122.9(3) . 3_667 ?
C46 O11 Ag1 123.1(3) . . ?
C29 O4 C31 117.6(4) . . ?
C35 O5 C39 117.5(4) . . ?
C11 O2 C15 117.2(5) . . ?
C3 O1 C7 116.3(5) . . ?
C19 O3 C23 118.3(5) . . ?
O10 C46 C45 114.9(4) . . ?
O11 C46 O10 130.2(4) . . ?
O11 C46 C45 114.9(4) . . ?
O5 C35 C34 123.5(5) . . ?
O5 C35 C36 115.3(4) . . ?
C34 C35 C36 121.2(4) . . ?
C34 C33 C32 119.9(5) . . ?
C38 C33 C34 118.9(4) . . ?
C38 C33 C32 121.0(4) . . ?
C35 C34 C33 120.2(5) . . ?
C35 C34 H34 119.9 . . ?
C33 C34 H34 119.9 . . ?
C35 C36 C40 121.8(4) . . ?
C37 C36 C35 117.2(4) . . ?
C37 C36 C40 121.0(5) . . ?
C42 O7 Ag1A 122.9(5) . . ?
C2 C1 C40 120.1(5) . . ?
C6 C1 C2 118.5(5) . . ?
C6 C1 C40 121.4(5) . . ?
C20 C21 H21 119.1 . . ?
C20 C21 C22 121.8(5) . . ?
C22 C21 H21 119.1 . . ?
C30 C25 C24 118.7(5) . . ?
C26 C25 C30 118.8(5) . . ?
C26 C25 C24 122.4(5) . . ?
O2 C11 C12 115.8(5) . . ?
O2 C11 C10 124.4(5) . . ?
C10 C11 C12 119.8(5) . . ?
O4 C29 C30 123.6(4) . . ?
O4 C29 C28 116.3(4) . . ?
C30 C29 C28 120.1(5) . . ?
C11 C12 C16 121.6(5) . . ?
C13 C12 C11 118.2(5) . . ?
C13 C12 C16 120.2(5) . . ?
C21 C20 C24 121.4(5) . . ?
C19 C20 C21 117.9(5) . . ?
C19 C20 C24 120.7(5) . . ?
C25 C30 H30 119.5 . . ?
C29 C30 C25 120.9(5) . . ?
C29 C30 H30 119.5 . . ?
C9 C14 H14 120.3 . . ?
C13 C14 H14 120.3 . . ?
C13 C14 C9 119.5(5) . . ?
C1 C2 H2 119.8 . . ?
C3 C2 C1 120.5(5) . . ?
C3 C2 H2 119.8 . . ?
C14 C9 C8 119.1(5) . . ?
C10 C9 C14 119.4(5) . . ?
C10 C9 C8 121.4(5) . . ?
C29 C28 C32 120.8(5) . . ?
C27 C28 C29 118.1(5) . . ?
C27 C28 C32 121.0(5) . . ?
C12 C13 H13 118.8 . . ?
C14 C13 C12 122.4(5) . . ?
C14 C13 H13 118.8 . . ?
C25 C26 H26 120.0 . . ?
C25 C26 C27 119.9(5) . . ?
C27 C26 H26 120.0 . . ?
F7 C45 F9 106.7(4) . . ?
F7 C45 C46 112.7(4) . . ?
F9 C45 C46 109.2(4) . . ?
F8 C45 F7 106.4(4) . . ?
F8 C45 F9 107.5(5) . . ?
F8 C45 C46 113.8(4) . . ?
C17 C18 H18 120.1 . . ?
C17 C18 C19 119.8(5) . . ?
C19 C18 H18 120.1 . . ?
C28 C27 C26 122.1(5) . . ?
C28 C27 H27 119.0 . . ?
C26 C27 H27 119.0 . . ?
C18 C17 C16 119.2(5) . . ?
C22 C17 C18 119.1(5) . . ?
C22 C17 C16 121.7(5) . . ?
C33 C38 H38 119.8 . . ?
C33 C38 C37 120.4(5) . . ?
C37 C38 H38 119.8 . . ?
C3 C4 C8 120.6(5) . . ?
C5 C4 C3 117.7(5) . . ?
C5 C4 C8 121.6(5) . . ?
C33 C32 H32A 109.4 . . ?
C33 C32 H32B 109.4 . . ?
C28 C32 C33 111.1(4) . . ?
C28 C32 H32A 109.4 . . ?
C28 C32 H32B 109.4 . . ?
H32A C32 H32B 108.0 . . ?
C36 C40 H40A 109.2 . . ?
C36 C40 H40B 109.2 . . ?
C1 C40 C36 112.3(4) . . ?
C1 C40 H40A 109.2 . . ?
C1 C40 H40B 109.2 . . ?
H40A C40 H40B 107.9 . . ?
C1 C6 H6 119.6 . . ?
C1 C6 C5 120.8(5) . . ?
C5 C6 H6 119.6 . . ?
C36 C37 C38 122.1(5) . . ?
C36 C37 H37 119.0 . . ?
C38 C37 H37 119.0 . . ?
C11 C10 H10 119.6 . . ?
C9 C10 C11 120.8(5) . . ?
C9 C10 H10 119.6 . . ?
C43 O9 Ag1A 121.5(5) . . ?
C43 O9 Ag1B 96.6(4) . . ?
C25 C24 C20 112.8(4) . . ?
C25 C24 H24A 109.0 . . ?
C25 C24 H24B 109.0 . . ?
C20 C24 H24A 109.0 . . ?
C20 C24 H24B 109.0 . . ?
H24A C24 H24B 107.8 . . ?
O1 C3 C2 123.9(5) . . ?
O1 C3 C4 114.6(5) . . ?
C2 C3 C4 121.5(5) . . ?
O3 C19 C20 115.4(5) . . ?
O3 C19 C18 123.3(5) . . ?
C20 C19 C18 121.2(5) . . ?
C4 C5 C6 121.0(5) . . ?
C4 C5 H5 119.5 . . ?
C6 C5 H5 119.5 . . ?
C21 C22 H22 119.9 . . ?
C17 C22 C21 120.1(5) . . ?
C17 C22 H22 119.9 . . ?
O4 C31 H31A 109.5 . . ?
O4 C31 H31B 109.5 . . ?
O4 C31 H31C 109.5 . . ?
H31A C31 H31B 109.5 . . ?
H31A C31 H31C 109.5 . . ?
H31B C31 H31C 109.5 . . ?
C12 C16 C17 110.6(4) . . ?
C12 C16 H16A 109.5 . . ?
C12 C16 H16B 109.5 . . ?
C17 C16 H16A 109.5 . . ?
C17 C16 H16B 109.5 . . ?
H16A C16 H16B 108.1 . . ?
C9 C8 C4 110.7(4) . . ?
C9 C8 H8A 109.5 . . ?
C9 C8 H8B 109.5 . . ?
C4 C8 H8A 109.5 . . ?
C4 C8 H8B 109.5 . . ?
H8A C8 H8B 108.1 . . ?
C43 O8 Ag2A 122.7(5) . . ?
C43 O8 Ag3 120.4(5) . . ?
O9 C43 O8 127.7(7) . . ?
O9 C43 C44 117.2(6) . . ?
O8 C43 C44 114.3(5) . . ?
F4 C44 F5 107.8(8) . . ?
F4 C44 C43 114.4(6) . . ?
F4 C44 F6 104.5(8) . . ?
F5 C44 C43 115.0(6) . . ?
F5 C44 F6 103.5(8) . . ?
F6 C44 C43 110.5(7) . . ?
O7 C42 O6 132.1(7) . . ?
O7 C42 C41 114.7(7) . . ?
O6 C42 C41 113.3(7) . . ?
O3 C23 H23A 109.5 . . ?
O3 C23 H23B 109.5 . . ?
O3 C23 H23C 109.5 . . ?
H23A C23 H23B 109.5 . . ?
H23A C23 H23C 109.5 . . ?
H23B C23 H23C 109.5 . . ?
O1 C7 H7A 109.5 . . ?
O1 C7 H7B 109.5 . . ?
O1 C7 H7C 109.5 . . ?
H7A C7 H7B 109.5 . . ?
H7A C7 H7C 109.5 . . ?
H7B C7 H7C 109.5 . . ?
O2 C15 H15A 109.5 . . ?
O2 C15 H15B 109.5 . . ?
O2 C15 H15C 109.5 . . ?
H15A C15 H15B 109.5 . . ?
H15A C15 H15C 109.5 . . ?
H15B C15 H15C 109.5 . . ?
O5 C39 H39A 109.5 . . ?
O5 C39 H39B 109.5 . . ?
O5 C39 H39C 109.5 . . ?
H39A C39 H39B 109.5 . . ?
H39A C39 H39C 109.5 . . ?
H39B C39 H39C 109.5 . . ?
O6 Ag2A O8 160.7(2) . . ?
C42 O6 Ag2A 120.4(5) . . ?
F1 C41 C42 113.9(9) . . ?
F1 C41 F2 100.2(13) . . ?
F2 C41 C42 109.2(11) . . ?
F3 C41 C42 115.1(11) . . ?
F3 C41 F1 109.6(13) . . ?
F3 C41 F2 107.7(11) . . ?

loop_
_geom_bond_atom_site_label_1
_geom_bond_atom_site_label_2
_geom_bond_distance
_geom_bond_site_symmetry_2
_geom_bond_publ_flag
Ag1 Ag1 2.8685(7) 3_667 ?
Ag1 O10 2.205(3) 3_667 ?
Ag1 O11 2.197(3) . ?
Ag1A O7 2.220(6) . ?
Ag1A O9 2.225(7) . ?
O10 C46 1.244(5) . ?
F7 C45 1.324(6) . ?
O11 C46 1.234(6) . ?
O4 C29 1.360(6) . ?
O4 C31 1.433(6) . ?
F9 C45 1.332(6) . ?
O5 C35 1.371(6) . ?
O5 C39 1.417(8) . ?
O2 C11 1.364(7) . ?
O2 C15 1.428(9) . ?
F8 C45 1.316(6) . ?
O1 C3 1.348(6) . ?
O1 C7 1.426(8) . ?
O3 C19 1.351(7) . ?
O3 C23 1.415(8) . ?
C46 C45 1.541(7) . ?
C35 C34 1.390(7) . ?
C35 C36 1.402(7) . ?
C33 C34 1.405(6) . ?
C33 C38 1.372(7) . ?
C33 C32 1.521(7) . ?
C34 H34 0.9300 . ?
C36 C40 1.512(7) . ?
C36 C37 1.386(7) . ?
O7 C42 1.196(9) . ?
C1 C2 1.384(8) . ?
C1 C40 1.511(7) . ?
C1 C6 1.383(8) . ?
C21 H21 0.9300 . ?
C21 C20 1.382(8) . ?
C21 C22 1.393(8) . ?
C25 C30 1.397(8) . ?
C25 C26 1.387(8) . ?
C25 C24 1.509(7) . ?
C11 C12 1.405(8) . ?
C11 C10 1.399(7) . ?
C29 C30 1.393(7) . ?
C29 C28 1.409(7) . ?
C12 C13 1.386(8) . ?
C12 C16 1.512(7) . ?
C20 C24 1.520(7) . ?
C20 C19 1.376(8) . ?
C30 H30 0.9300 . ?
C14 H14 0.9300 . ?
C14 C9 1.395(8) . ?
C14 C13 1.377(7) . ?
C2 H2 0.9300 . ?
C2 C3 1.384(7) . ?
C9 C10 1.386(8) . ?
C9 C8 1.511(7) . ?
C28 C27 1.378(8) . ?
C28 C32 1.517(7) . ?
C13 H13 0.9300 . ?
C26 H26 0.9300 . ?
C26 C27 1.393(8) . ?
C18 H18 0.9300 . ?
C18 C17 1.387(8) . ?
C18 C19 1.411(8) . ?
C27 H27 0.9300 . ?
C17 C22 1.381(8) . ?
C17 C16 1.528(7) . ?
C38 H38 0.9300 . ?
C38 C37 1.392(8) . ?
F4 C44 1.278(9) . ?
C4 C3 1.392(8) . ?
C4 C5 1.381(8) . ?
C4 C8 1.515(7) . ?
C32 H32A 0.9700 . ?
C32 H32B 0.9700 . ?
C40 H40A 0.9700 . ?
C40 H40B 0.9700 . ?
C6 H6 0.9300 . ?
C6 C5 1.392(8) . ?
C37 H37 0.9300 . ?
C10 H10 0.9300 . ?
O9 C43 1.212(7) . ?
O9 Ag1B 2.382(6) . ?
C24 H24A 0.9700 . ?
C24 H24B 0.9700 . ?
F5 C44 1.283(10) . ?
C5 H5 0.9300 . ?
C22 H22 0.9300 . ?
C31 H31A 0.9600 . ?
C31 H31B 0.9600 . ?
C31 H31C 0.9600 . ?
C16 H16A 0.9700 . ?
C16 H16B 0.9700 . ?
C8 H8A 0.9700 . ?
C8 H8B 0.9700 . ?
O8 C43 1.221(8) . ?
O8 Ag2A 2.177(6) . ?
O8 Ag3 2.216(9) . ?
C43 C44 1.533(10) . ?
F6 C44 1.323(10) . ?
C42 O6 1.235(8) . ?
C42 C41 1.522(12) . ?
C23 H23A 0.9600 . ?
C23 H23B 0.9600 . ?
C23 H23C 0.9600 . ?
C7 H7A 0.9600 . ?
C7 H7B 0.9600 . ?
C7 H7C 0.9600 . ?
C15 H15A 0.9600 . ?
C15 H15B 0.9600 . ?
C15 H15C 0.9600 . ?
C39 H39A 0.9600 . ?
C39 H39B 0.9600 . ?
C39 H39C 0.9600 . ?
F1 C41 1.253(13) . ?
F2 C41 1.283(15) . ?
F3 C41 1.227(14) . ?
Ag2A O6 2.161(6) . ?
